data_7230492
loop_
_publ_author_name
'Minami, Takaya'
'Sato, Hiroyasu'
'Matsumoto, Shinya'

_publ_section_title
;
 Macroscopic crystalline deformation in an organic dye during reversible
 phase transition caused by alkyl disorder
;
_journal_issue 19
_journal_name_full CrystEngComm
_journal_page_first 2644
_journal_paper_doi 10.1039/C8CE00465J
_journal_volume 20
_journal_year 2018
_chemical_formula_moiety 'C26 H30 N6'
_chemical_formula_sum 'C26 H30 N6'
_chemical_formula_weight 426.56
_chemical_melting_point 551
_chemical_name_common DE2
_chemical_name_systematic 'N, N'-bis [(4-diethylaminophenyl) methylidene] diaminomaleonitrile'
_space_group_crystal_system triclinic
_space_group_IT_number 2
_space_group_name_Hall '-P 1'
_space_group_name_H-M_alt 'P -1'
_symmetry_space_group_name_Hall '-P 1'
_symmetry_space_group_name_H-M 'P -1'
_atom_sites_solution_hydrogens geom
_atom_sites_solution_primary direct
_atom_sites_solution_secondary difmap
_audit_update_record
;
2017-12-13 deposited with the CCDC.
2018-04-16 downloaded from the CCDC.
;
_cell_angle_alpha 79.943(4)
_cell_angle_beta 76.137(4)
_cell_angle_gamma 89.745(4)
_cell_formula_units_Z 3
_cell_length_a 9.1906(5)
_cell_length_b 11.2290(6)
_cell_length_c 18.1200(9)
_cell_measurement_reflns_used 2259
_cell_measurement_temperature 293
_cell_measurement_theta_max 26.40
_cell_measurement_theta_min 1.82
_cell_volume 1786.27(17)
_computing_cell_refinement 'CrysAlisPro 1.171.38.43 (Rigaku OD, 2015)'
_computing_data_collection 'CrysAlisPro 1.171.38.43 (Rigaku OD, 2015)'
_computing_data_reduction 'CrysAlisPro 1.171.38.43 (Rigaku OD, 2015)'
_computing_molecular_graphics 'CrystalStructure 4.2'
_computing_publication_material 'CrystalStructure 4.2 (Rigaku, 2017)'
_computing_structure_refinement 'SHELXL Version 2014/7 (Sheldrick, 2008)'
_computing_structure_solution 'SHELXT Version 2014/5 (Sheldrick, 2014)'
_diffrn_ambient_temperature 293
_diffrn_detector_area_resol_mean 14.629
_diffrn_measured_fraction_theta_full 0.984
_diffrn_measured_fraction_theta_max 0.984
_diffrn_measurement_device_type 'Rigaku Mercury70'
_diffrn_measurement_method \w
_diffrn_radiation_type 'Mo K\a'
_diffrn_radiation_wavelength 0.71075
_diffrn_reflns_av_R_equivalents 0.0388
_diffrn_reflns_Laue_measured_fraction_full 0.984
_diffrn_reflns_Laue_measured_fraction_max 0.984
_diffrn_reflns_limit_h_max 10
_diffrn_reflns_limit_h_min -10
_diffrn_reflns_limit_k_max 13
_diffrn_reflns_limit_k_min -13
_diffrn_reflns_limit_l_max 21
_diffrn_reflns_limit_l_min -13
_diffrn_reflns_number 11413
_diffrn_reflns_point_group_measured_fraction_full 0.984
_diffrn_reflns_point_group_measured_fraction_max 0.984
_diffrn_reflns_theta_full 24.794
_diffrn_reflns_theta_max 24.794
_diffrn_reflns_theta_min 2.284
_diffrn_standards_number 0
_exptl_absorpt_coefficient_mu 0.073
_exptl_absorpt_correction_T_max 0.992
_exptl_absorpt_correction_T_min 0.930
_exptl_absorpt_correction_type multi-scan
_exptl_absorpt_process_details
;
CrysAlisPro 1.171.38.43 (Rigaku Oxford Diffraction, 2015)
Empirical absorption correction using spherical harmonics,
 implemented in SCALE3 ABSPACK scaling algorithm.
;
_exptl_crystal_colour violet
_exptl_crystal_density_diffrn 1.190
_exptl_crystal_density_method 'not measured'
_exptl_crystal_description block
_exptl_crystal_F_000 684.00
_exptl_crystal_recrystallization_method 'Re-crystallisation from solvent: Chloroform and diethyl ether'
_exptl_crystal_size_max 0.481
_exptl_crystal_size_mid 0.154
_exptl_crystal_size_min 0.104
_refine_diff_density_max 0.48
_refine_diff_density_min -0.22
_refine_ls_extinction_method none
_refine_ls_goodness_of_fit_ref 1.027
_refine_ls_hydrogen_treatment constr
_refine_ls_number_parameters 433
_refine_ls_number_reflns 6050
_refine_ls_number_restraints 4
_refine_ls_R_factor_all 0.1783
_refine_ls_R_factor_gt 0.0818
_refine_ls_shift/su_max 0.000
_refine_ls_structure_factor_coef Fsqd
_refine_ls_weighting_details 'w = 1/[\s^2^(Fo^2^)+(0.1029P)^2^+0.1549P] where P=(Fo^2^+2Fc^2^)/3'
_refine_ls_weighting_scheme calc
_refine_ls_wR_factor_gt 0.1859
_refine_ls_wR_factor_ref 0.2478
_reflns_Friedel_coverage 0.000
_reflns_number_gt 2773
_reflns_number_total 6050
_reflns_threshold_expression F^2^>2.0\s(F^2^)
_cod_data_source_file c8ce00465j9.cif
_cod_data_source_block DE2_293K
_cod_depositor_comments 'Adding full bibliography for 7230490--7230496.cif.'
_cod_database_code 7230492

loop_
_space_group_symop_id
_space_group_symop_operation_xyz
1 +X,+Y,+Z
2 -X,-Y,-Z

loop_
_atom_site_label
_atom_site_type_symbol
_atom_site_fract_x
_atom_site_fract_y
_atom_site_fract_z
_atom_site_U_iso_or_equiv
_atom_site_adp_type
_atom_site_occupancy
_atom_site_site_symmetry_order
_atom_site_calc_flag
_atom_site_refinement_flags_posn
_atom_site_refinement_flags_adp
N1 N -0.2302(5) 0.4875(4) 0.9105(2) 0.0870(13) Uani 1 1 d . .
N2 N 0.1446(3) 0.4868(3) 0.91402(18) 0.0629(10) Uani 1 1 d . .
N3 N 0.7176(4) 0.4175(4) 0.6454(2) 0.0878(13) Uani 1 1 d . U
N4 N 0.0917(4) 0.2200(4) 0.5402(2) 0.0788(12) Uani 1 1 d . .
N5 N 0.4514(3) 0.1501(3) 0.55740(17) 0.0516(9) Uani 1 1 d . .
N6 N 1.0422(3) 0.1579(3) 0.28260(18) 0.0628(10) Uani 1 1 d . .
N7 N 0.5050(5) 0.0839(4) 0.7459(2) 0.0940(15) Uani 1 1 d . .
N8 N 0.1453(3) 0.1464(3) 0.72768(18) 0.0546(9) Uani 1 1 d . .
N9 N -0.4232(4) 0.1805(5) 1.0074(2) 0.1145(18) Uani 1 1 d . U
C1 C -0.1298(5) 0.4892(4) 0.9364(2) 0.0630(12) Uani 1 1 d . .
C2 C 0.0052(5) 0.4922(4) 0.9627(2) 0.0609(12) Uani 1 1 d . .
C3 C 0.1574(5) 0.4641(4) 0.8452(2) 0.0613(12) Uani 1 1 d . .
H3 H 0.0711 0.4511 0.8290 0.074 Uiso 1 1 calc R U
C4 C 0.3010(4) 0.4583(3) 0.7934(2) 0.0525(10) Uani 1 1 d . .
C5 C 0.3114(4) 0.4264(3) 0.7206(2) 0.0578(11) Uani 1 1 d . .
H5 H 0.2242 0.4123 0.7055 0.069 Uiso 1 1 calc R U
C6 C 0.4479(4) 0.4160(4) 0.6718(2) 0.0588(11) Uani 1 1 d . .
H6 H 0.4509 0.3952 0.6240 0.071 Uiso 1 1 calc R U
C7 C 0.5818(4) 0.4352(4) 0.6912(2) 0.0593(11) Uani 1 1 d . .
C8 C 0.5707(5) 0.4720(4) 0.7636(2) 0.0717(13) Uani 1 1 d . .
H8 H 0.6574 0.4897 0.7781 0.086 Uiso 1 1 calc R U
C9 C 0.4338(5) 0.4814(4) 0.8117(2) 0.0661(12) Uani 1 1 d . .
H9 H 0.4301 0.5044 0.8590 0.079 Uiso 1 1 calc R U
C10 C 0.7303(5) 0.3728(5) 0.5739(3) 0.0790(15) Uani 1 1 d . .
H10A H 0.6504 0.3123 0.5821 0.095 Uiso 1 1 calc R U
H10B H 0.8245 0.3325 0.5626 0.095 Uiso 1 1 calc R U
C11 C 0.7240(6) 0.4639(5) 0.5052(3) 0.1041(19) Uani 1 1 d . .
H11A H 0.7334 0.4247 0.4613 0.125 Uiso 1 1 calc R U
H11B H 0.6298 0.5030 0.5146 0.125 Uiso 1 1 calc R U
H11C H 0.8045 0.5232 0.4950 0.125 Uiso 1 1 calc R U
C12 C 0.8656(5) 0.4344(5) 0.6683(3) 0.0906(16) Uani 1 1 d . U
H12A H 0.8533 0.4075 0.7233 0.109 Uiso 1 1 calc R U
H12B H 0.9437 0.3889 0.6407 0.109 Uiso 1 1 calc R U
C13 C 0.9010(7) 0.5571(5) 0.6480(3) 0.133(3) Uani 1 1 d . .
H13A H 0.9933 0.5738 0.6610 0.159 Uiso 1 1 calc R U
H13B H 0.9121 0.5822 0.5935 0.159 Uiso 1 1 calc R U
H13C H 0.8222 0.6006 0.6756 0.159 Uiso 1 1 calc R U
C14 C 0.1855(5) 0.1929(4) 0.5707(2) 0.0557(11) Uani 1 1 d . .
C15 C 0.3105(4) 0.1582(3) 0.6034(2) 0.0490(10) Uani 1 1 d . .
C16 C 0.4784(4) 0.1885(3) 0.4835(2) 0.0528(11) Uani 1 1 d . .
H16 H 0.4014 0.2224 0.4626 0.063 Uiso 1 1 calc R U
C17 C 0.6225(4) 0.1806(3) 0.4328(2) 0.0461(10) Uani 1 1 d . .
C18 C 0.6528(4) 0.2338(4) 0.3557(2) 0.0567(11) Uani 1 1 d . .
H18 H 0.5772 0.2746 0.3369 0.068 Uiso 1 1 calc R U
C19 C 0.7891(4) 0.2288(4) 0.3063(2) 0.0582(11) Uani 1 1 d . .
H19 H 0.8052 0.2682 0.2552 0.070 Uiso 1 1 calc R U
C20 C 0.9059(4) 0.1653(3) 0.3311(2) 0.0509(10) Uani 1 1 d . .
C21 C 0.8761(4) 0.1111(3) 0.4103(2) 0.0540(10) Uani 1 1 d . .
H21 H 0.9508 0.0698 0.4296 0.065 Uiso 1 1 calc R U
C22 C 0.7383(4) 0.1193(3) 0.4584(2) 0.0521(10) Uani 1 1 d . .
H22 H 0.7213 0.0827 0.5100 0.063 Uiso 1 1 calc R U
C23 C 1.0839(5) 0.2333(4) 0.2059(2) 0.0672(13) Uani 1 1 d . .
H23A H 1.1916 0.2492 0.1917 0.081 Uiso 1 1 calc R U
H23B H 1.0364 0.3103 0.2080 0.081 Uiso 1 1 calc R U
C24 C 1.0413(6) 0.1785(5) 0.1450(2) 0.0918(17) Uani 1 1 d . .
H24A H 1.0719 0.2326 0.0963 0.110 Uiso 1 1 calc R U
H24B H 1.0899 0.1031 0.1414 0.110 Uiso 1 1 calc R U
H24C H 0.9345 0.1643 0.1577 0.110 Uiso 1 1 calc R U
C25 C 1.1521(4) 0.0724(4) 0.3042(2) 0.0660(13) Uani 1 1 d . .
H25A H 1.2094 0.0449 0.2584 0.079 Uiso 1 1 calc R U
H25B H 1.0995 0.0023 0.3396 0.079 Uiso 1 1 calc R U
C26 C 1.2584(5) 0.1275(4) 0.3420(3) 0.0790(14) Uani 1 1 d . .
H26A H 1.3280 0.0684 0.3551 0.095 Uiso 1 1 calc R U
H26B H 1.3122 0.1959 0.3069 0.095 Uiso 1 1 calc R U
H26C H 1.2024 0.1533 0.3880 0.095 Uiso 1 1 calc R U
C27 C 0.4129(5) 0.1067(4) 0.7139(2) 0.0674(13) Uani 1 1 d . .
C28 C 0.2865(4) 0.1366(3) 0.6812(2) 0.0534(11) Uani 1 1 d . .
C29 C 0.1255(4) 0.1357(4) 0.8017(2) 0.0621(12) Uani 1 1 d . .
H29 H 0.2080 0.1188 0.8226 0.075 Uiso 1 1 calc R U
C30 C -0.0137(4) 0.1484(4) 0.8525(2) 0.0572(11) Uani 1 1 d . .
C31 C -0.0276(5) 0.1345(5) 0.9313(2) 0.0859(16) Uani 1 1 d . .
H31 H 0.0574 0.1180 0.9500 0.103 Uiso 1 1 calc R U
C32 C -0.1598(5) 0.1438(5) 0.9822(2) 0.0908(18) Uani 1 1 d . .
H32 H -0.1636 0.1322 1.0348 0.109 Uiso 1 1 calc R U
C33 C -0.2897(5) 0.1705(4) 0.9573(2) 0.0714(14) Uani 1 1 d . .
C34 C -0.2781(5) 0.1833(4) 0.8774(2) 0.0675(13) Uani 1 1 d . .
H34 H -0.3626 0.1999 0.8582 0.081 Uiso 1 1 calc R U
C35 C -0.1441(4) 0.1715(4) 0.8283(2) 0.0592(11) Uani 1 1 d . .
H35 H -0.1400 0.1793 0.7758 0.071 Uiso 1 1 calc R U
C36 C -0.4467(6) 0.1348(6) 1.0936(3) 0.108(2) Uani 1 1 d . U
H36A H -0.5481 0.1011 1.1149 0.130 Uiso 1 1 calc R U
H36B H -0.3777 0.0713 1.1023 0.130 Uiso 1 1 calc R U
C37 C -0.4224(7) 0.2306(6) 1.1309(4) 0.139(3) Uani 1 1 d . .
H37A H -0.4375 0.2008 1.1853 0.166 Uiso 1 1 calc R U
H37B H -0.3216 0.2631 1.1101 0.166 Uiso 1 1 calc R U
H37C H -0.4916 0.2929 1.1227 0.166 Uiso 1 1 calc R U
C38 C -0.5479(7) 0.2581(7) 0.9792(3) 0.123(2) Uani 1 1 d D U
H38A H -0.6025 0.3013 1.0185 0.148 Uiso 1 1 calc R U
H38B H -0.5067 0.3152 0.9321 0.148 Uiso 1 1 calc R U
C39 C -0.6355(8) 0.1699(8) 0.9670(5) 0.212(5) Uani 1 1 d D .
H39A H -0.7187 0.2057 0.9490 0.255 Uiso 1 1 calc R U
H39B H -0.5775 0.1278 0.9288 0.255 Uiso 1 1 calc R U
H39C H -0.6723 0.1139 1.0144 0.255 Uiso 1 1 calc R U

loop_
_atom_site_aniso_label
_atom_site_aniso_U_11
_atom_site_aniso_U_22
_atom_site_aniso_U_33
_atom_site_aniso_U_23
_atom_site_aniso_U_13
_atom_site_aniso_U_12
N1 0.072(3) 0.115(4) 0.073(3) -0.023(2) -0.012(2) -0.011(3)
N2 0.056(2) 0.078(3) 0.050(2) -0.0150(18) 0.0006(17) -0.0007(18)
N3 0.062(2) 0.128(3) 0.072(3) -0.054(3) 0.0113(19) -0.011(2)
N4 0.062(3) 0.105(3) 0.069(3) -0.018(2) -0.014(2) 0.015(2)
N5 0.0447(18) 0.061(2) 0.0469(19) -0.0136(16) -0.0030(15) 0.0018(15)
N6 0.044(2) 0.089(3) 0.048(2) -0.0113(19) 0.0012(16) 0.0046(19)
N7 0.077(3) 0.136(4) 0.068(3) -0.015(3) -0.020(2) 0.034(3)
N8 0.0489(19) 0.060(2) 0.049(2) -0.0128(16) 0.0004(16) 0.0036(16)
N9 0.061(3) 0.226(6) 0.056(2) -0.045(3) 0.0007(19) 0.029(3)
C1 0.054(3) 0.082(3) 0.049(3) -0.016(2) -0.002(2) -0.005(3)
C2 0.053(2) 0.072(3) 0.052(2) -0.015(2) 0.001(2) -0.006(2)
C3 0.059(3) 0.072(3) 0.050(2) -0.016(2) -0.005(2) 0.005(2)
C4 0.050(2) 0.059(3) 0.045(2) -0.0092(19) -0.0052(19) 0.001(2)
C5 0.054(3) 0.071(3) 0.051(2) -0.022(2) -0.009(2) 0.000(2)
C6 0.052(3) 0.075(3) 0.051(2) -0.025(2) -0.007(2) -0.002(2)
C7 0.054(3) 0.072(3) 0.051(2) -0.022(2) -0.002(2) -0.004(2)
C8 0.054(3) 0.110(4) 0.057(3) -0.034(3) -0.013(2) 0.002(3)
C9 0.068(3) 0.085(3) 0.046(2) -0.023(2) -0.006(2) -0.002(2)
C10 0.051(3) 0.115(4) 0.075(3) -0.051(3) 0.001(2) -0.003(3)
C11 0.104(4) 0.139(5) 0.061(3) -0.023(3) -0.001(3) -0.022(4)
C12 0.071(3) 0.106(4) 0.096(4) -0.033(3) -0.011(3) 0.010(3)
C13 0.162(6) 0.099(5) 0.111(5) -0.022(4) 0.019(4) -0.004(5)
C14 0.047(3) 0.065(3) 0.051(2) -0.017(2) 0.001(2) 0.003(2)
C15 0.047(2) 0.051(2) 0.048(2) -0.0130(19) -0.0055(19) 0.0030(19)
C16 0.043(2) 0.066(3) 0.048(2) -0.016(2) -0.0062(19) 0.0053(19)
C17 0.041(2) 0.054(2) 0.043(2) -0.0126(19) -0.0069(18) -0.0019(18)
C18 0.044(2) 0.080(3) 0.045(2) -0.009(2) -0.0103(19) 0.008(2)
C19 0.050(2) 0.081(3) 0.041(2) -0.008(2) -0.0090(19) 0.001(2)
C20 0.047(2) 0.061(3) 0.043(2) -0.0145(19) -0.0045(19) -0.001(2)
C21 0.048(2) 0.065(3) 0.047(2) -0.006(2) -0.0104(19) 0.010(2)
C22 0.052(2) 0.059(3) 0.037(2) -0.0042(18) 0.0009(19) 0.001(2)
C23 0.056(3) 0.083(3) 0.055(3) -0.014(2) 0.002(2) -0.004(2)
C24 0.104(4) 0.109(4) 0.058(3) -0.017(3) -0.011(3) -0.003(3)
C25 0.052(3) 0.083(3) 0.060(3) -0.023(2) -0.001(2) 0.016(2)
C26 0.063(3) 0.098(4) 0.080(3) -0.021(3) -0.022(3) 0.024(3)
C27 0.069(3) 0.085(3) 0.040(2) -0.007(2) -0.002(2) 0.022(3)
C28 0.053(2) 0.053(2) 0.049(2) -0.0078(19) -0.001(2) 0.003(2)
C29 0.055(3) 0.076(3) 0.050(2) -0.010(2) -0.002(2) 0.010(2)
C30 0.051(2) 0.074(3) 0.043(2) -0.008(2) -0.006(2) 0.009(2)
C31 0.057(3) 0.151(5) 0.048(3) -0.016(3) -0.009(2) 0.025(3)
C32 0.060(3) 0.175(5) 0.038(2) -0.024(3) -0.011(2) 0.034(3)
C33 0.049(3) 0.119(4) 0.046(2) -0.022(2) -0.008(2) 0.023(3)
C34 0.054(3) 0.101(4) 0.048(2) -0.016(2) -0.012(2) 0.018(2)
C35 0.063(3) 0.074(3) 0.037(2) -0.011(2) -0.006(2) 0.013(2)
C36 0.087(4) 0.146(5) 0.080(3) -0.021(4) 0.004(3) 0.013(4)
C37 0.106(5) 0.192(7) 0.134(6) -0.086(6) -0.020(4) 0.019(5)
C38 0.111(5) 0.166(7) 0.087(4) -0.017(4) -0.018(3) 0.028(4)
C39 0.151(7) 0.269(12) 0.188(9) -0.108(9) 0.065(7) -0.082(8)

loop_
_atom_type_symbol
_atom_type_description
_atom_type_scat_dispersion_real
_atom_type_scat_dispersion_imag
_atom_type_scat_source
C C 0.0033 0.0016
;
International Tables for Crystallography
(Vol. C, Tables 4.2.6.8 and 6.1.1.4)
;
H H 0.0000 0.0000
;
International Tables for Crystallography
(Vol. C, Table 6.1.1.4)
;
N N 0.0061 0.0033
;
International Tables for Crystallography
(Vol. C, Tables 4.2.6.8 and 6.1.1.4)
;

loop_
_geom_angle_atom_site_label_1
_geom_angle_atom_site_label_2
_geom_angle_atom_site_label_3
_geom_angle
_geom_angle_site_symmetry_1
C3 N2 C2 120.6(4) .
C7 N3 C10 121.4(4) .
C7 N3 C12 122.8(3) .
C10 N3 C12 115.7(3) .
C16 N5 C15 120.1(3) .
C20 N6 C23 121.2(4) .
C20 N6 C25 121.6(3) .
C23 N6 C25 117.2(3) .
C29 N8 C28 120.4(4) .
C33 N9 C36 121.3(4) .
C33 N9 C38 120.1(4) .
C36 N9 C38 118.0(4) .
N1 C1 C2 175.2(4) .
C2 C2 N2 119.4(5) 2_567
C2 C2 C1 118.7(4) 2_567
N2 C2 C1 121.8(3) .
N2 C3 C4 121.8(4) .
N2 C3 H3 119.1 .
C4 C3 H3 119.1 .
C9 C4 C5 116.9(3) .
C9 C4 C3 122.7(4) .
C5 C4 C3 120.4(4) .
C6 C5 C4 120.9(4) .
C6 C5 H5 119.5 .
C4 C5 H5 119.5 .
C5 C6 C7 122.3(4) .
C5 C6 H6 118.8 .
C7 C6 H6 118.8 .
N3 C7 C6 122.8(3) .
N3 C7 C8 120.7(4) .
C6 C7 C8 116.5(3) .
C9 C8 C7 120.5(4) .
C9 C8 H8 119.8 .
C7 C8 H8 119.8 .
C8 C9 C4 122.9(4) .
C8 C9 H9 118.6 .
C4 C9 H9 118.6 .
N3 C10 C11 116.4(4) .
N3 C10 H10A 108.2 .
C11 C10 H10A 108.2 .
N3 C10 H10B 108.2 .
C11 C10 H10B 108.2 .
H10A C10 H10B 107.3 .
C10 C11 H11A 109.5 .
C10 C11 H11B 109.5 .
H11A C11 H11B 109.5 .
C10 C11 H11C 109.5 .
H11A C11 H11C 109.5 .
H11B C11 H11C 109.5 .
C13 C12 N3 105.4(5) .
C13 C12 H12A 110.7 .
N3 C12 H12A 110.7 .
C13 C12 H12B 110.7 .
N3 C12 H12B 110.7 .
H12A C12 H12B 108.8 .
C12 C13 H13A 109.5 .
C12 C13 H13B 109.5 .
H13A C13 H13B 109.5 .
C12 C13 H13C 109.5 .
H13A C13 H13C 109.5 .
H13B C13 H13C 109.5 .
N4 C14 C15 175.7(4) .
C28 C15 N5 120.6(4) .
C28 C15 C14 118.0(3) .
N5 C15 C14 121.4(3) .
N5 C16 C17 122.4(4) .
N5 C16 H16 118.8 .
C17 C16 H16 118.8 .
C18 C17 C22 116.8(3) .
C18 C17 C16 121.1(4) .
C22 C17 C16 122.0(3) .
C19 C18 C17 122.5(4) .
C19 C18 H18 118.7 .
C17 C18 H18 118.7 .
C18 C19 C20 121.1(4) .
C18 C19 H19 119.4 .
C20 C19 H19 119.4 .
N6 C20 C19 122.2(4) .
N6 C20 C21 121.1(4) .
C19 C20 C21 116.7(3) .
C22 C21 C20 120.4(4) .
C22 C21 H21 119.8 .
C20 C21 H21 119.8 .
C21 C22 C17 122.3(4) .
C21 C22 H22 118.8 .
C17 C22 H22 118.8 .
N6 C23 C24 113.9(4) .
N6 C23 H23A 108.8 .
C24 C23 H23A 108.8 .
N6 C23 H23B 108.8 .
C24 C23 H23B 108.8 .
H23A C23 H23B 107.7 .
C23 C24 H24A 109.5 .
C23 C24 H24B 109.5 .
H24A C24 H24B 109.5 .
C23 C24 H24C 109.5 .
H24A C24 H24C 109.5 .
H24B C24 H24C 109.5 .
N6 C25 C26 112.4(3) .
N6 C25 H25A 109.1 .
C26 C25 H25A 109.1 .
N6 C25 H25B 109.1 .
C26 C25 H25B 109.1 .
H25A C25 H25B 107.8 .
C25 C26 H26A 109.5 .
C25 C26 H26B 109.5 .
H26A C26 H26B 109.5 .
C25 C26 H26C 109.5 .
H26A C26 H26C 109.5 .
H26B C26 H26C 109.5 .
N7 C27 C28 174.1(4) .
C15 C28 N8 120.7(4) .
C15 C28 C27 118.0(3) .
N8 C28 C27 121.2(3) .
N8 C29 C30 123.8(4) .
N8 C29 H29 118.1 .
C30 C29 H29 118.1 .
C35 C30 C31 115.8(3) .
C35 C30 C29 123.3(4) .
C31 C30 C29 120.9(4) .
C32 C31 C30 122.9(4) .
C32 C31 H31 118.6 .
C30 C31 H31 118.6 .
C31 C32 C33 121.0(4) .
C31 C32 H32 119.5 .
C33 C32 H32 119.5 .
N9 C33 C32 121.9(4) .
N9 C33 C34 121.1(4) .
C32 C33 C34 117.0(3) .
C35 C34 C33 120.3(4) .
C35 C34 H34 119.9 .
C33 C34 H34 119.9 .
C34 C35 C30 123.1(4) .
C34 C35 H35 118.5 .
C30 C35 H35 118.5 .
C37 C36 N9 110.1(6) .
C37 C36 H36A 109.6 .
N9 C36 H36A 109.6 .
C37 C36 H36B 109.6 .
N9 C36 H36B 109.6 .
H36A C36 H36B 108.2 .
C36 C37 H37A 109.5 .
C36 C37 H37B 109.5 .
H37A C37 H37B 109.5 .
C36 C37 H37C 109.5 .
H37A C37 H37C 109.5 .
H37B C37 H37C 109.5 .
C39 C38 N9 100.5(7) .
C39 C38 H38A 111.7 .
N9 C38 H38A 111.7 .
C39 C38 H38B 111.7 .
N9 C38 H38B 111.7 .
H38A C38 H38B 109.4 .
C38 C39 H39A 109.5 .
C38 C39 H39B 109.5 .
H39A C39 H39B 109.5 .
C38 C39 H39C 109.5 .
H39A C39 H39C 109.5 .
H39B C39 H39C 109.5 .

loop_
_geom_bond_atom_site_label_1
_geom_bond_atom_site_label_2
_geom_bond_distance
_geom_bond_site_symmetry_2
N1 C1 1.132(5) .
N2 C3 1.293(5) .
N2 C2 1.378(4) .
N3 C7 1.358(4) .
N3 C10 1.448(5) .
N3 C12 1.535(6) .
N4 C14 1.143(5) .
N5 C16 1.297(4) .
N5 C15 1.374(4) .
N6 C20 1.359(4) .
N6 C23 1.461(5) .
N6 C25 1.464(5) .
N7 C27 1.140(5) .
N8 C29 1.294(5) .
N8 C28 1.383(4) .
N9 C33 1.358(5) .
N9 C36 1.519(7) .
N9 C38 1.565(7) .
C1 C2 1.434(6) .
C2 C2 1.375(7) 2_567
C3 C4 1.434(5) .
C3 H3 0.9300 .
C4 C9 1.376(6) .
C4 C5 1.407(5) .
C5 C6 1.369(5) .
C5 H5 0.9300 .
C6 C7 1.385(5) .
C6 H6 0.9300 .
C7 C8 1.424(5) .
C8 C9 1.364(5) .
C8 H8 0.9300 .
C9 H9 0.9300 .
C10 C11 1.481(7) .
C10 H10A 0.9700 .
C10 H10B 0.9700 .
C11 H11A 0.9600 .
C11 H11B 0.9600 .
C11 H11C 0.9600 .
C12 C13 1.382(7) .
C12 H12A 0.9700 .
C12 H12B 0.9700 .
C13 H13A 0.9600 .
C13 H13B 0.9600 .
C13 H13C 0.9600 .
C14 C15 1.436(6) .
C15 C28 1.353(5) .
C16 C17 1.431(4) .
C16 H16 0.9300 .
C17 C18 1.382(5) .
C17 C22 1.392(5) .
C18 C19 1.362(4) .
C18 H18 0.9300 .
C19 C20 1.405(5) .
C19 H19 0.9300 .
C20 C21 1.419(5) .
C21 C22 1.368(4) .
C21 H21 0.9300 .
C22 H22 0.9300 .
C23 C24 1.482(6) .
C23 H23A 0.9700 .
C23 H23B 0.9700 .
C24 H24A 0.9600 .
C24 H24B 0.9600 .
C24 H24C 0.9600 .
C25 C26 1.510(6) .
C25 H25A 0.9700 .
C25 H25B 0.9700 .
C26 H26A 0.9600 .
C26 H26B 0.9600 .
C26 H26C 0.9600 .
C27 C28 1.438(6) .
C29 C30 1.408(5) .
C29 H29 0.9300 .
C30 C35 1.381(5) .
C30 C31 1.384(5) .
C31 C32 1.354(5) .
C31 H31 0.9300 .
C32 C33 1.388(6) .
C32 H32 0.9300 .
C33 C34 1.407(5) .
C34 C35 1.356(5) .
C34 H34 0.9300 .
C35 H35 0.9300 .
C36 C37 1.412(7) .
C36 H36A 0.9700 .
C36 H36B 0.9700 .
C37 H37A 0.9600 .
C37 H37B 0.9600 .
C37 H37C 0.9600 .
C38 C39 1.360(8) .
C38 H38A 0.9700 .
C38 H38B 0.9700 .
C39 H39A 0.9600 .
C39 H39B 0.9600 .
C39 H39C 0.9600 .

loop_
_geom_torsion_atom_site_label_1
_geom_torsion_atom_site_label_2
_geom_torsion_atom_site_label_3
_geom_torsion_atom_site_label_4
_geom_torsion
_geom_torsion_site_symmetry_4
C3 N2 C2 C2 175.3(5) 2_567
C3 N2 C2 C1 -8.4(6) .
C2 N2 C3 C4 179.8(4) .
N2 C3 C4 C9 -2.8(6) .
N2 C3 C4 C5 176.3(4) .
C9 C4 C5 C6 1.8(6) .
C3 C4 C5 C6 -177.4(4) .
C4 C5 C6 C7 0.3(6) .
C10 N3 C7 C6 -2.2(7) .
C12 N3 C7 C6 -177.7(5) .
C10 N3 C7 C8 176.0(5) .
C12 N3 C7 C8 0.5(7) .
C5 C6 C7 N3 175.6(4) .
C5 C6 C7 C8 -2.7(7) .
N3 C7 C8 C9 -175.4(4) .
C6 C7 C8 C9 3.0(7) .
C7 C8 C9 C4 -1.0(7) .
C5 C4 C9 C8 -1.4(7) .
C3 C4 C9 C8 177.7(4) .
C7 N3 C10 C11 83.7(6) .
C12 N3 C10 C11 -100.5(5) .
C7 N3 C12 C13 -83.0(6) .
C10 N3 C12 C13 101.3(5) .
C16 N5 C15 C28 -169.5(3) .
C16 N5 C15 C14 8.7(5) .
C15 N5 C16 C17 -179.0(3) .
N5 C16 C17 C18 -172.9(4) .
N5 C16 C17 C22 7.1(6) .
C22 C17 C18 C19 -0.7(6) .
C16 C17 C18 C19 179.4(4) .
C17 C18 C19 C20 1.9(6) .
C23 N6 C20 C19 11.2(6) .
C25 N6 C20 C19 -167.4(4) .
C23 N6 C20 C21 -167.2(4) .
C25 N6 C20 C21 14.1(6) .
C18 C19 C20 N6 179.2(4) .
C18 C19 C20 C21 -2.3(6) .
N6 C20 C21 C22 -180.0(4) .
C19 C20 C21 C22 1.5(6) .
C20 C21 C22 C17 -0.4(6) .
C18 C17 C22 C21 -0.1(6) .
C16 C17 C22 C21 179.9(3) .
C20 N6 C23 C24 -88.8(5) .
C25 N6 C23 C24 89.9(5) .
C20 N6 C25 C26 -92.1(5) .
C23 N6 C25 C26 89.2(4) .
N5 C15 C28 N8 179.0(3) .
C14 C15 C28 N8 0.7(5) .
N5 C15 C28 C27 0.8(6) .
C14 C15 C28 C27 -177.5(4) .
C29 N8 C28 C15 -174.1(4) .
C29 N8 C28 C27 4.1(6) .
C28 N8 C29 C30 177.9(4) .
N8 C29 C30 C35 1.2(7) .
N8 C29 C30 C31 179.2(4) .
C35 C30 C31 C32 -0.6(7) .
C29 C30 C31 C32 -178.8(5) .
C30 C31 C32 C33 -1.2(9) .
C36 N9 C33 C32 -14.6(8) .
C38 N9 C33 C32 155.5(5) .
C36 N9 C33 C34 163.5(5) .
C38 N9 C33 C34 -26.4(8) .
C31 C32 C33 N9 -179.9(5) .
C31 C32 C33 C34 2.0(8) .
N9 C33 C34 C35 -179.2(5) .
C32 C33 C34 C35 -1.0(7) .
C33 C34 C35 C30 -0.9(7) .
C31 C30 C35 C34 1.7(7) .
C29 C30 C35 C34 179.8(4) .
C33 N9 C36 C37 95.5(6) .
C38 N9 C36 C37 -74.8(6) .
C33 N9 C38 C39 98.8(7) .
C36 N9 C38 C39 -90.8(6) .
